data_1517125
loop_
_publ_author_name
'Iva Klepalova'
'Jan Honzicek'
'Jaromir Vinklarek'
'Zdenka Padelkova'
'Lucie Sebestova'
'Martina Rezacova'

_publ_section_title
;
 Vanadocene and niobocene dihalides containing electron-withdrawing
 substituents in the cyclopentadienyl rings: Synthesis, characterization
 and cytotoxicity
;
_journal_name_full
;
Inorganica Chimica Acta
;
_journal_page_first 109
_journal_page_last 115
_journal_volume 402
_journal_year 2013
_chemical_formula_moiety 'C24 H18 Cl2 Nb O4'
_chemical_formula_sum 'C24 H18 Cl2 Nb O4'
_chemical_formula_weight 534.19
_space_group_IT_number 14
_symmetry_cell_setting monoclinic
_symmetry_space_group_name_Hall '-P 2ybc'
_symmetry_space_group_name_H-M 'P 1 21/c 1'
_atom_sites_solution_hydrogens geom
_atom_sites_solution_primary direct
_atom_sites_solution_secondary difmap
_cell_angle_alpha 90
_cell_angle_beta 105.304(7)
_cell_angle_gamma 90
_cell_formula_units_Z 4
_cell_length_a 6.5570(5)
_cell_length_b 30.1549(16)
_cell_length_c 11.2610(12)
_cell_measurement_reflns_used 17014
_cell_measurement_temperature 150(1)
_cell_measurement_theta_max 27.5
_cell_measurement_theta_min 1
_cell_volume 2147.6(3)
_computing_cell_refinement 'COLLECT and DENZO'
_computing_data_collection 'COLLECT (Hooft, 1998) and DENZO (Otwinowski & Minor, 1997)'
_computing_data_reduction 'COLLECT and DENZO'
_computing_molecular_graphics 'PLATON (Spek, 2003)'
_computing_publication_material 'SHELXL-97 (Sheldrick, 2008)'
_computing_structure_refinement 'SHELXL-97 (Sheldrick, 1997)'
_computing_structure_solution 'SIR92 (Altomare et al., 1994)'
_diffrn_ambient_temperature 150(1)
_diffrn_detector_area_resol_mean 9.091
_diffrn_measured_fraction_theta_full 0.991
_diffrn_measured_fraction_theta_max 0.991
_diffrn_measurement_device_type 'Bruker Nonius KappaCCD area detector'
_diffrn_measurement_method '\f and \w scans to fill the Ewald sphere'
_diffrn_radiation_monochromator graphite
_diffrn_radiation_source 'fine-focus sealed tube'
_diffrn_radiation_type MoK\a
_diffrn_radiation_wavelength 0.71073
_diffrn_reflns_av_R_equivalents 0.0725
_diffrn_reflns_av_sigmaI/netI 0.0505
_diffrn_reflns_limit_h_max 7
_diffrn_reflns_limit_h_min -8
_diffrn_reflns_limit_k_max 38
_diffrn_reflns_limit_k_min -39
_diffrn_reflns_limit_l_max 12
_diffrn_reflns_limit_l_min -14
_diffrn_reflns_number 16935
_diffrn_reflns_theta_full 27.50
_diffrn_reflns_theta_max 27.50
_diffrn_reflns_theta_min 2.31
_diffrn_standards_number 0
_exptl_absorpt_coefficient_mu 0.839
_exptl_absorpt_correction_T_max 0.966
_exptl_absorpt_correction_T_min 0.841
_exptl_absorpt_correction_type integration
_exptl_absorpt_process_details
;
Gaussian integration (Coppens, 1970)
;
_exptl_crystal_colour grey
_exptl_crystal_density_diffrn 1.652
_exptl_crystal_density_method 'not measured'
_exptl_crystal_description plate
_exptl_crystal_F_000 1076
_exptl_crystal_size_max 0.38
_exptl_crystal_size_mid 0.21
_exptl_crystal_size_min 0.03
_refine_diff_density_max 1.031
_refine_diff_density_min -0.848
_refine_diff_density_rms 0.114
_refine_ls_extinction_method none
_refine_ls_goodness_of_fit_ref 1.170
_refine_ls_hydrogen_treatment constr
_refine_ls_matrix_type full
_refine_ls_number_parameters 280
_refine_ls_number_reflns 4895
_refine_ls_number_restraints 0
_refine_ls_restrained_S_all 1.170
_refine_ls_R_factor_all 0.0684
_refine_ls_R_factor_gt 0.0517
_refine_ls_shift/su_max 0.000
_refine_ls_shift/su_mean 0.000
_refine_ls_structure_factor_coef Fsqd
_refine_ls_weighting_details 'calc w=1/[\s^2^(Fo^2^)+(0.0275P)^2^+6.7956P] where P=(Fo^2^+2Fc^2^)/3'
_refine_ls_weighting_scheme calc
_refine_ls_wR_factor_gt 0.1097
_refine_ls_wR_factor_ref 0.1180
_reflns_number_gt 4035
_reflns_number_total 4895
_reflns_threshold_expression >2sigma(I)
_cod_data_source_file ICA-2013-402-109-115-3.cif
_cod_data_source_block 13
_cod_original_sg_symbol_H-M 'P 21/c'
_cod_database_code 1517125

loop_
_symmetry_equiv_pos_as_xyz
'x, y, z'
'-x, y+1/2, -z+1/2'
'-x, -y, -z'
'x, -y-1/2, z-1/2'

loop_
_atom_site_label
_atom_site_type_symbol
_atom_site_fract_x
_atom_site_fract_y
_atom_site_fract_z
_atom_site_U_iso_or_equiv
_atom_site_adp_type
_atom_site_occupancy
_atom_site_symmetry_multiplicity
_atom_site_calc_flag
_atom_site_refinement_flags
Nb1 Nb 0.16668(5) 0.070274(12) 0.23796(3) 0.01829(11) Uani 1 1 d .
Cl2 Cl -0.14381(16) 0.02276(4) 0.16483(10) 0.0280(2) Uani 1 1 d .
Cl1 Cl -0.06010(17) 0.12148(4) 0.31143(11) 0.0362(3) Uani 1 1 d .
C2 C 0.4106(7) 0.09782(14) 0.1344(4) 0.0257(9) Uani 1 1 d .
H2 H 0.5543 0.0979 0.1740 0.031 Uiso 1 1 d R
C1 C 0.2643(8) 0.13204(14) 0.1387(4) 0.0307(10) Uani 1 1 d .
O4 O 0.0854(5) -0.05590(10) 0.3625(3) 0.0273(6) Uani 1 1 d .
O3 O 0.2978(5) -0.05802(11) 0.2333(3) 0.0313(7) Uani 1 1 d .
O2 O 0.4871(6) 0.17251(11) 0.2929(4) 0.0437(9) Uani 1 1 d .
C13 C 0.3000(6) 0.00518(14) 0.3573(4) 0.0228(8) Uani 1 1 d .
C18 C 0.2303(7) -0.03913(14) 0.3089(4) 0.0253(9) Uani 1 1 d .
C15 C 0.4972(7) 0.06875(16) 0.3969(4) 0.0310(10) Uani 1 1 d .
H15 H 0.6009 0.0899 0.3979 0.037 Uiso 1 1 d R
C7 C 0.5465(9) 0.20877(15) 0.3773(5) 0.0411(12) Uani 1 1 d .
C3 C 0.2985(7) 0.06394(15) 0.0579(4) 0.0290(9) Uani 1 1 d .
H3 H 0.3550 0.0370 0.0416 0.035 Uiso 1 1 d R
C17 C 0.2111(7) 0.03361(14) 0.4319(4) 0.0259(9) Uani 1 1 d .
H17 H 0.0914 0.0278 0.4588 0.031 Uiso 1 1 d R
C20 C -0.2195(7) -0.09736(16) 0.2593(4) 0.0311(10) Uani 1 1 d .
H20 H -0.2943 -0.0708 0.2437 0.037 Uiso 1 1 d R
C4 C 0.0899(7) 0.07683(17) 0.0125(4) 0.0326(10) Uani 1 1 d .
H4 H -0.0151 0.0606 -0.0418 0.039 Uiso 1 1 d R
C5 C 0.0637(8) 0.11812(17) 0.0606(4) 0.0353(11) Uani 1 1 d .
H5 H -0.0622 0.1340 0.0457 0.042 Uiso 1 1 d R
C16 C 0.3355(8) 0.07252(16) 0.4566(4) 0.0311(10) Uani 1 1 d .
H16 H 0.3144 0.0963 0.5045 0.037 Uiso 1 1 d R
C6 C 0.2928(8) 0.17322(16) 0.2115(5) 0.0374(11) Uani 1 1 d .
O1 O 0.1673(6) 0.20337(12) 0.1981(4) 0.0515(10) Uani 1 1 d .
C14 C 0.4769(6) 0.02749(16) 0.3346(4) 0.0286(9) Uani 1 1 d .
H14 H 0.5632 0.0169 0.2874 0.034 Uiso 1 1 d R
C8 C 0.7198(10) 0.23330(19) 0.3753(5) 0.0492(14) Uani 1 1 d .
H8 H 0.7979 0.2271 0.3194 0.059 Uiso 1 1 d R
C21 C -0.3179(9) -0.13755(18) 0.2234(5) 0.0435(13) Uani 1 1 d .
H21 H -0.4613 -0.1381 0.1832 0.052 Uiso 1 1 d R
C11 C 0.4872(10) 0.25008(19) 0.5412(6) 0.0512(14) Uani 1 1 d .
H11 H 0.4094 0.2554 0.5979 0.061 Uiso 1 1 d R
C12 C 0.4318(9) 0.21584(18) 0.4586(5) 0.0449(13) Uani 1 1 d .
H12 H 0.3169 0.1978 0.4588 0.054 Uiso 1 1 d R
C19 C -0.0066(8) -0.09748(14) 0.3195(4) 0.0277(9) Uani 1 1 d .
C9 C 0.7774(10) 0.2676(2) 0.4588(6) 0.0555(16) Uani 1 1 d .
H9 H 0.8938 0.2853 0.4589 0.067 Uiso 1 1 d R
C10 C 0.6599(11) 0.27637(18) 0.5405(5) 0.0542(16) Uani 1 1 d .
H10 H 0.6974 0.2997 0.5960 0.065 Uiso 1 1 d R
C22 C -0.2065(11) -0.17610(18) 0.2464(5) 0.0521(15) Uani 1 1 d .
H22 H -0.2746 -0.2030 0.2223 0.063 Uiso 1 1 d R
C24 C 0.1100(10) -0.13563(17) 0.3432(5) 0.0456(13) Uani 1 1 d .
H24 H 0.2538 -0.1349 0.3824 0.055 Uiso 1 1 d R
C23 C 0.0070(12) -0.17546(18) 0.3056(6) 0.0575(17) Uani 1 1 d .
H23 H 0.0815 -0.2020 0.3199 0.069 Uiso 1 1 d R

loop_
_atom_site_aniso_label
_atom_site_aniso_U_11
_atom_site_aniso_U_22
_atom_site_aniso_U_33
_atom_site_aniso_U_23
_atom_site_aniso_U_13
_atom_site_aniso_U_12
Nb1 0.01421(17) 0.02310(18) 0.01758(17) -0.00316(15) 0.00419(12) -0.00079(14)
Cl2 0.0193(5) 0.0326(5) 0.0312(5) -0.0066(4) 0.0051(4) -0.0058(4)
Cl1 0.0227(5) 0.0424(6) 0.0456(7) -0.0190(5) 0.0126(5) 0.0015(5)
C2 0.023(2) 0.031(2) 0.024(2) 0.0046(17) 0.0072(16) -0.0059(17)
C1 0.042(3) 0.020(2) 0.027(2) 0.0043(17) 0.0036(19) -0.0039(19)
O4 0.0318(16) 0.0239(14) 0.0288(16) -0.0039(12) 0.0127(13) -0.0046(13)
O3 0.0320(17) 0.0344(17) 0.0291(16) -0.0046(13) 0.0106(13) 0.0074(13)
O2 0.0386(19) 0.0303(18) 0.055(2) -0.0085(16) 0.0002(17) 0.0013(15)
C13 0.0215(19) 0.030(2) 0.0158(18) 0.0045(16) 0.0027(15) -0.0011(17)
C18 0.023(2) 0.029(2) 0.023(2) 0.0033(17) 0.0032(16) 0.0059(17)
C15 0.023(2) 0.037(2) 0.028(2) 0.011(2) -0.0037(17) -0.0094(19)
C7 0.055(3) 0.019(2) 0.045(3) -0.001(2) 0.005(2) 0.000(2)
C3 0.036(2) 0.032(2) 0.024(2) -0.0034(18) 0.0179(18) -0.0032(19)
C17 0.028(2) 0.031(2) 0.0197(19) -0.0008(17) 0.0088(16) -0.0082(18)
C20 0.034(2) 0.028(2) 0.033(2) -0.0011(19) 0.012(2) -0.0014(19)
C4 0.033(2) 0.044(3) 0.019(2) -0.0008(19) 0.0050(18) -0.007(2)
C5 0.031(2) 0.040(3) 0.031(2) 0.015(2) 0.0024(19) 0.008(2)
C16 0.040(2) 0.034(2) 0.0160(19) -0.0022(18) 0.0011(17) -0.004(2)
C6 0.035(3) 0.026(2) 0.047(3) 0.009(2) 0.003(2) -0.001(2)
O1 0.048(2) 0.0315(19) 0.071(3) -0.0008(18) 0.009(2) 0.0009(18)
C14 0.0170(19) 0.044(3) 0.024(2) 0.0085(19) 0.0028(16) 0.0038(18)
C8 0.056(4) 0.047(3) 0.046(3) 0.001(3) 0.015(3) 0.003(3)
C21 0.047(3) 0.042(3) 0.043(3) -0.006(2) 0.014(2) -0.018(3)
C11 0.067(4) 0.037(3) 0.056(4) -0.003(3) 0.029(3) 0.007(3)
C12 0.046(3) 0.033(3) 0.053(3) 0.003(2) 0.007(3) -0.005(2)
C19 0.041(3) 0.020(2) 0.022(2) -0.0028(16) 0.0076(18) -0.0043(18)
C9 0.056(4) 0.049(3) 0.054(4) 0.010(3) 0.002(3) -0.025(3)
C10 0.086(5) 0.027(3) 0.044(3) -0.013(2) 0.009(3) -0.009(3)
C22 0.081(5) 0.028(3) 0.048(3) -0.010(2) 0.019(3) -0.021(3)
C24 0.053(3) 0.035(3) 0.041(3) -0.001(2) -0.002(2) 0.009(2)
C23 0.087(5) 0.025(3) 0.055(4) 0.001(2) 0.009(3) 0.006(3)

loop_
_atom_type_symbol
_atom_type_description
_atom_type_scat_dispersion_real
_atom_type_scat_dispersion_imag
_atom_type_scat_source
C C 0.0033 0.0016 'International Tables Vol C Tables 4.2.6.8 and 6.1.1.4'
H H 0.0000 0.0000 'International Tables Vol C Tables 4.2.6.8 and 6.1.1.4'
O O 0.0106 0.0060 'International Tables Vol C Tables 4.2.6.8 and 6.1.1.4'
Cl Cl 0.1484 0.1585 'International Tables Vol C Tables 4.2.6.8 and 6.1.1.4'
Nb Nb -2.0727 0.6215 'International Tables Vol C Tables 4.2.6.8 and 6.1.1.4'

loop_
_exptl_crystal_face_index_h
_exptl_crystal_face_index_k
_exptl_crystal_face_index_l
_exptl_crystal_face_perp_dist
0 -1 0 0.017
0 1 0 0.013
1 0 -1 0.104
-1 0 1 0.091
0 0 -1 0.055
0 0 1 0.156
-1 0 -1 0.072
1 0 1 0.200

loop_
_geom_angle_atom_site_label_1
_geom_angle_atom_site_label_2
_geom_angle_atom_site_label_3
_geom_angle
C1 Nb1 C2 35.05(16)
C1 Nb1 C17 144.85(15)
C2 Nb1 C17 132.55(15)
C1 Nb1 C13 143.91(15)
C2 Nb1 C13 111.60(14)
C17 Nb1 C13 34.58(14)
C1 Nb1 C5 35.16(16)
C2 Nb1 C5 57.28(16)
C17 Nb1 C5 166.19(16)
C13 Nb1 C5 158.54(16)
C1 Nb1 C3 57.27(16)
C2 Nb1 C3 34.35(15)
C17 Nb1 C3 138.18(16)
C13 Nb1 C3 104.27(15)
C5 Nb1 C3 55.63(17)
C1 Nb1 C14 109.64(16)
C2 Nb1 C14 79.11(15)
C17 Nb1 C14 57.09(15)
C13 Nb1 C14 34.27(14)
C5 Nb1 C14 135.43(16)
C3 Nb1 C14 83.71(16)
C1 Nb1 C16 110.70(16)
C2 Nb1 C16 107.73(15)
C17 Nb1 C16 34.16(15)
C13 Nb1 C16 56.90(15)
C5 Nb1 C16 141.17(17)
C3 Nb1 C16 133.49(16)
C14 Nb1 C16 56.68(16)
C1 Nb1 C15 93.65(16)
C2 Nb1 C15 77.35(15)
C17 Nb1 C15 56.46(15)
C13 Nb1 C15 56.60(15)
C5 Nb1 C15 128.63(16)
C3 Nb1 C15 99.81(16)
C14 Nb1 C15 34.11(16)
C16 Nb1 C15 33.69(16)
C1 Nb1 Cl1 85.77(13)
C2 Nb1 Cl1 119.87(11)
C17 Nb1 Cl1 85.48(11)
C13 Nb1 Cl1 119.44(10)
C5 Nb1 Cl1 80.75(13)
C3 Nb1 Cl1 136.24(12)
C14 Nb1 Cl1 134.72(11)
C16 Nb1 Cl1 78.05(12)
C15 Nb1 Cl1 105.60(13)
C1 Nb1 Cl2 127.71(12)
C2 Nb1 Cl2 130.58(11)
C17 Nb1 Cl2 85.79(10)
C13 Nb1 Cl2 81.83(10)
C5 Nb1 Cl2 92.60(12)
C3 Nb1 Cl2 96.98(11)
C14 Nb1 Cl2 111.48(11)
C16 Nb1 Cl2 118.38(12)
C15 Nb1 Cl2 137.80(11)
Cl1 Nb1 Cl2 87.55(4)
C1 Nb1 C4 56.80(16)
C2 Nb1 C4 56.23(15)
C17 Nb1 C4 156.84(16)
C13 Nb1 C4 125.87(15)
C5 Nb1 C4 33.04(17)
C3 Nb1 C4 32.95(16)
C14 Nb1 C4 115.27(16)
C16 Nb1 C4 163.96(16)
C15 Nb1 C4 131.56(16)
Cl1 Nb1 C4 108.81(12)
Cl2 Nb1 C4 76.98(11)
C3 C2 C1 107.4(4)
C3 C2 Nb1 74.7(2)
C1 C2 Nb1 71.8(2)
C3 C2 H2 126.4
C1 C2 H2 126.2
Nb1 C2 H2 119.7
C2 C1 C5 106.5(4)
C2 C1 C6 130.2(4)
C5 C1 C6 123.2(4)
C2 C1 Nb1 73.2(2)
C5 C1 Nb1 74.9(3)
C6 C1 Nb1 114.5(3)
C18 O4 C19 117.6(3)
C6 O2 C7 118.5(4)
C14 C13 C17 107.5(4)
C14 C13 C18 123.6(4)
C17 C13 C18 128.9(4)
C14 C13 Nb1 73.0(2)
C17 C13 Nb1 72.2(2)
C18 C13 Nb1 120.2(3)
O3 C18 O4 125.0(4)
O3 C18 C13 123.8(4)
O4 C18 C13 111.2(4)
C16 C15 C14 108.9(4)
C16 C15 Nb1 73.1(2)
C14 C15 Nb1 72.7(2)
C16 C15 H15 125.6
C14 C15 H15 125.5
Nb1 C15 H15 120.3
C12 C7 C8 122.9(5)
C12 C7 O2 118.0(5)
C8 C7 O2 119.0(5)
C4 C3 C2 109.1(4)
C4 C3 Nb1 75.5(3)
C2 C3 Nb1 71.0(2)
C4 C3 H3 125.4
C2 C3 H3 125.5
Nb1 C3 H3 119.0
C16 C17 C13 108.0(4)
C16 C17 Nb1 73.8(2)
C13 C17 Nb1 73.2(2)
C16 C17 H17 125.8
C13 C17 H17 126.2
Nb1 C17 H17 118.3
C19 C20 C21 118.3(5)
C19 C20 H20 120.6
C21 C20 H20 121.1
C3 C4 C5 108.7(4)
C3 C4 Nb1 71.5(2)
C5 C4 Nb1 71.4(3)
C3 C4 H4 125.7
C5 C4 H4 125.6
Nb1 C4 H4 123.3
C4 C5 C1 108.3(4)
C4 C5 Nb1 75.5(3)
C1 C5 Nb1 70.0(2)
C4 C5 H5 125.9
C1 C5 H5 125.8
Nb1 C5 H5 119.9
C15 C16 C17 108.0(4)
C15 C16 Nb1 73.2(2)
C17 C16 Nb1 72.0(2)
C15 C16 H16 126.0
C17 C16 H16 126.0
Nb1 C16 H16 120.9
O1 C6 O2 125.6(5)
O1 C6 C1 125.7(5)
O2 C6 C1 108.7(4)
C15 C14 C13 107.6(4)
C15 C14 Nb1 73.2(2)
C13 C14 Nb1 72.7(2)
C15 C14 H14 126.3
C13 C14 H14 126.1
Nb1 C14 H14 119.6
C7 C8 C9 118.4(6)
C7 C8 H8 120.8
C9 C8 H8 120.8
C22 C21 C20 120.5(5)
C22 C21 H21 120.0
C20 C21 H21 119.4
C12 C11 C10 119.8(6)
C12 C11 H11 120.0
C10 C11 H11 120.2
C7 C12 C11 119.0(5)
C7 C12 H12 120.4
C11 C12 H12 120.6
C24 C19 C20 122.6(4)
C24 C19 O4 120.7(4)
C20 C19 O4 116.6(4)
C10 C9 C8 119.9(6)
C10 C9 H9 119.7
C8 C9 H9 120.3
C9 C10 C11 120.0(5)
C9 C10 H10 120.0
C11 C10 H10 120.0
C21 C22 C23 120.3(5)
C21 C22 H22 119.7
C23 C22 H22 120.0
C19 C24 C23 117.8(5)
C19 C24 H24 121.2
C23 C24 H24 121.0
C22 C23 C24 120.5(5)
C22 C23 H23 119.4
C24 C23 H23 120.1

loop_
_geom_bond_atom_site_label_1
_geom_bond_atom_site_label_2
_geom_bond_distance
Nb1 C1 2.346(4)
Nb1 C2 2.365(4)
Nb1 C17 2.396(4)
Nb1 C13 2.409(4)
Nb1 C5 2.411(4)
Nb1 C3 2.412(4)
Nb1 C14 2.412(4)
Nb1 C16 2.419(4)
Nb1 C15 2.419(4)
Nb1 Cl1 2.4349(11)
Nb1 Cl2 2.4477(10)
Nb1 C4 2.463(4)
C2 C3 1.411(6)
C2 C1 1.419(7)
C2 H2 0.9300
C1 C5 1.438(7)
C1 C6 1.472(7)
O4 C18 1.351(5)
O4 C19 1.420(5)
O3 C18 1.202(5)
O2 C6 1.360(6)
O2 C7 1.434(6)
C13 C14 1.420(6)
C13 C17 1.428(6)
C13 C18 1.470(6)
C15 C16 1.402(7)
C15 C14 1.417(7)
C15 H15 0.9300
C7 C12 1.346(8)
C7 C8 1.361(8)
C3 C4 1.383(7)
C3 H3 0.9300
C17 C16 1.414(6)
C17 H17 0.9299
C20 C19 1.382(7)
C20 C21 1.382(7)
C20 H20 0.9300
C4 C5 1.387(7)
C4 H4 0.9300
C5 H5 0.9301
C16 H16 0.9298
C6 O1 1.209(6)
C14 H14 0.9301
C8 C9 1.383(8)
C8 H8 0.9300
C21 C22 1.361(8)
C21 H21 0.9300
C11 C12 1.373(8)
C11 C10 1.384(9)
C11 H11 0.9301
C12 H12 0.9301
C19 C24 1.368(7)
C9 C10 1.372(9)
C9 H9 0.9300
C10 H10 0.9299
C22 C23 1.382(9)
C22 H22 0.9301
C24 C23 1.388(8)
C24 H24 0.9300
C23 H23 0.9301
